data_8101381
loop_
_publ_author_name
'Turpeinen, Urho'
'Klinga, Martti'
'H\"am\"al\"anen, Reijo'

_publ_section_title
;
Crystal structure of diammonium bis[dimethyl(2-hydroxyethyl)ammonium 
octamolybdate diwater, (C~4~H~12~NO)~2~(NH~4~)~2~[Mo~8~O~26~] &#x00B7; 2H~2~O
;
_journal_issue 4
_journal_name_full 'Zeitschrift f\"ur Kristallographie - New Crystal Structures'
_journal_page_first 623
_journal_page_last 624
_journal_volume 215
_journal_year 2000
_chemical_formula_structural '(C4 H12 N O)2 (N H4)2 [Mo8 O26] . 2H2 O'
_chemical_formula_sum 'C8 H36 Mo8 N4 O30'
_chemical_formula_weight 1435.93
_space_group_IT_number 2
_symmetry_cell_setting triclinic
_symmetry_space_group_name_Hall '-P 1'
_symmetry_space_group_name_H-M 'P -1'
_cell_angle_alpha 80.95(3)
_cell_angle_beta 81.75(3)
_cell_angle_gamma 84.59(3)
_cell_formula_units_Z 1
_cell_length_a 7.719(2)
_cell_length_b 9.693(2)
_cell_length_c 11.687(2)
_cell_measurement_temperature 293(2)
_cell_volume 852.3(3)
_diffrn_ambient_temperature 293(2)
_exptl_crystal_density_diffrn 2.798
_cod_database_code 8101381

loop_
_symmetry_equiv_pos_as_xyz
'x, y, z'
'-x, -y, -z'

loop_
_atom_site_label
_atom_site_type_symbol
_atom_site_fract_x
_atom_site_fract_y
_atom_site_fract_z
_atom_site_U_iso_or_equiv
_atom_site_adp_type
_atom_site_occupancy
_atom_site_calc_flag
_atom_site_refinement_flags
_atom_site_disorder_assembly
_atom_site_disorder_group
Mo1 Mo 0.08198(4) 0.21762(3) 0.73161(3) 0.02028(9) Uani 1 d . . .
Mo2 Mo 0.20860(3) 0.51191(3) 0.54616(2) 0.01646(8) Uani 1 d . . .
Mo3 Mo 0.06982(4) 0.21828(3) 0.45530(3) 0.01820(8) Uani 1 d . . .
Mo4 Mo 0.19533(4) 0.50929(3) 0.27149(3) 0.01884(8) Uani 1 d . . .
O1 O -0.0380(3) 0.3808(2) 0.5790(2) 0.0185(5) Uani 1 d . . .
O2 O 0.1903(3) 0.1570(3) 0.5860(2) 0.0225(5) Uani 1 d . . .
O3 O 0.2741(3) 0.3854(3) 0.6576(2) 0.0220(5) Uani 1 d . . .
O4 O 0.2203(4) 0.1354(3) 0.8258(2) 0.0315(6) Uani 1 d . . .
O5 O -0.0937(3) 0.1195(3) 0.7573(2) 0.0293(6) Uani 1 d . . .
O6 O 0.0232(3) 0.6258(3) 0.1940(2) 0.0234(5) Uani 1 d . . .
O7 O 0.2567(3) 0.3967(2) 0.4201(2) 0.0184(5) Uani 1 d . . .
O8 O 0.3693(3) 0.6235(3) 0.5120(2) 0.0254(6) Uani 1 d . . .
O9 O -0.1169(3) 0.1306(3) 0.4884(2) 0.0270(6) Uani 1 d . . .
O10 O 0.1972(4) 0.1418(3) 0.3486(2) 0.0293(6) Uani 1 d . . .
O11 O -0.0392(3) 0.3806(2) 0.3550(2) 0.0184(5) Uani 1 d . . .
O12 O 0.3623(3) 0.6168(3) 0.2484(2) 0.0292(6) Uani 1 d . . .
O13 O 0.2573(4) 0.3898(3) 0.1778(2) 0.0298(6) Uani 1 d . . .
O14 O 0.4169(4) 0.1126(3) 0.1261(3) 0.0397(7) Uani 1 d . . .
H14 H 0.3549 0.1698 0.1660 0.048 Uiso 1 d R . .
OW1 O 0.6053(5) 0.1426(4) 0.3475(3) 0.0478(9) Uani 1 d . . .
H2 H 0.682(9) 0.134(7) 0.396(6) 0.072 Uiso 1 d . . .
H1 H 0.551(9) 0.215(7) 0.359(6) 0.072 Uiso 1 d . . .
N1 N 0.4320(4) 0.8798(4) 0.3281(3) 0.0312(7) Uani 1 d . . .
H1A H 0.3165 0.8667 0.3409 0.047 Uiso 1 d R . .
H1B H 0.4604 0.9229 0.3849 0.047 Uiso 1 d R . .
H1C H 0.4941 0.7964 0.3283 0.047 Uiso 1 d R . .
H1D H 0.4573 0.9336 0.2586 0.047 Uiso 1 d R . .
N2 N 0.7530(4) 0.2347(4) 0.1099(3) 0.0306(7) Uani 1 d . . .
H2A H 0.6966 0.1932 0.1787 0.037 Uiso 1 calc R . .
C1 C 0.4923(5) 0.1887(4) 0.0191(3) 0.0322(9) Uani 1 d . . .
H1E H 0.4491 0.2865 0.0142 0.039 Uiso 1 calc R . .
H1F H 0.4587 0.1517 -0.0464 0.039 Uiso 1 calc R . .
C2 C 0.6890(5) 0.1764(4) 0.0134(3) 0.0296(8) Uani 1 d . . .
H2B H 0.7304 0.0784 0.0168 0.035 Uiso 1 calc R . .
H2C H 0.7392 0.2254 -0.0611 0.035 Uiso 1 calc R . .
C3 C 0.7149(7) 0.3883(5) 0.1053(5) 0.0482(12) Uani 1 d . . .
H3A H 0.5912 0.4111 0.1047 0.072 Uiso 1 calc R . .
H3B H 0.7780 0.4356 0.0356 0.072 Uiso 1 calc R . .
H3C H 0.7507 0.4175 0.1725 0.072 Uiso 1 calc R . .
C4 C 0.9453(6) 0.1970(6) 0.1110(5) 0.0486(12) Uani 1 d . . .
H4A H 0.9846 0.2354 0.1728 0.073 Uiso 1 calc R . .
H4B H 1.0081 0.2345 0.0375 0.073 Uiso 1 calc R . .
H4C H 0.9664 0.0969 0.1234 0.073 Uiso 1 calc R . .

loop_
_atom_site_aniso_label
_atom_site_aniso_U_11
_atom_site_aniso_U_22
_atom_site_aniso_U_33
_atom_site_aniso_U_23
_atom_site_aniso_U_13
_atom_site_aniso_U_12
Mo1 0.01826(15) 0.02021(16) 0.02106(16) 0.00065(12) -0.00247(11) -0.00098(11)
Mo2 0.01209(14) 0.01780(15) 0.01976(15) -0.00273(11) -0.00246(10) -0.00198(10)
Mo3 0.01772(15) 0.01554(14) 0.02103(16) -0.00299(11) -0.00121(11) -0.00121(11)
Mo4 0.01681(15) 0.01963(15) 0.01883(15) -0.00161(11) 0.00065(11) -0.00143(11)
O1 0.0153(11) 0.0188(11) 0.0207(12) -0.0024(9) -0.0017(9) 0.0002(9)
O2 0.0208(12) 0.0213(12) 0.0246(13) -0.0024(10) -0.0040(10) 0.0022(10)
O3 0.0166(12) 0.0224(12) 0.0268(13) -0.0012(10) -0.0036(10) -0.0031(9)
O4 0.0297(14) 0.0340(15) 0.0289(14) 0.0021(12) -0.0062(11) -0.0001(12)
O5 0.0253(14) 0.0308(14) 0.0312(15) -0.0033(11) -0.0008(11) -0.0046(11)
O6 0.0254(13) 0.0259(13) 0.0188(12) -0.0022(10) -0.0041(10) -0.0019(10)
O7 0.0128(11) 0.0187(11) 0.0232(12) -0.0038(9) -0.0005(9) -0.0006(9)
O8 0.0171(12) 0.0267(13) 0.0329(14) -0.0033(11) -0.0027(11) -0.0064(10)
O9 0.0243(13) 0.0223(13) 0.0340(15) -0.0034(11) -0.0016(11) -0.0036(10)
O10 0.0308(14) 0.0266(14) 0.0295(14) -0.0063(11) 0.0006(11) 0.0001(11)
O11 0.0180(11) 0.0201(12) 0.0174(11) -0.0031(9) -0.0018(9) -0.0029(9)
O12 0.0223(13) 0.0304(14) 0.0339(15) 0.0005(12) -0.0029(11) -0.0069(11)
O13 0.0328(15) 0.0301(14) 0.0252(14) -0.0074(11) 0.0026(11) -0.0003(12)
O14 0.0383(17) 0.0410(17) 0.0366(17) -0.0082(14) 0.0100(13) -0.0047(14)
OW1 0.050(2) 0.060(2) 0.0387(19) -0.0107(17) -0.0109(16) -0.0164(17)
N1 0.0250(16) 0.0317(18) 0.0361(19) -0.0042(15) -0.0004(14) -0.0056(14)
N2 0.0288(17) 0.0383(19) 0.0233(16) 0.0017(14) -0.0017(13) -0.0087(14)
C1 0.036(2) 0.036(2) 0.027(2) -0.0058(16) -0.0068(16) -0.0037(17)
C2 0.033(2) 0.0293(19) 0.0253(19) -0.0033(15) 0.0007(16) -0.0031(16)
C3 0.055(3) 0.044(3) 0.049(3) -0.014(2) -0.008(2) -0.010(2)
C4 0.033(2) 0.059(3) 0.053(3) 0.004(2) -0.013(2) -0.009(2)

loop_
_geom_bond_atom_site_label_1
_geom_bond_atom_site_label_2
_geom_bond_distance
_geom_bond_site_symmetry_2
_geom_bond_publ_flag
Mo1 O5 1.694(3) . ?
Mo1 O4 1.700(3) . ?
Mo1 O6 1.923(3) 2_566 ?
Mo1 O2 1.937(3) . ?
Mo1 O3 2.288(3) . ?
Mo1 O1 2.419(2) . ?
Mo2 O8 1.686(2) . ?
Mo2 O3 1.740(3) . ?
Mo2 O11 1.954(2) 2_566 ?
Mo2 O7 1.959(2) . ?
Mo2 O1 2.184(2) 2_566 ?
Mo2 O1 2.341(2) . ?
Mo3 O10 1.694(3) . ?
Mo3 O9 1.708(3) . ?
Mo3 O2 1.889(3) . ?
Mo3 O11 2.003(2) . ?
Mo3 O7 2.306(2) . ?
Mo3 O1 2.321(2) . ?
Mo4 O12 1.699(3) . ?
Mo4 O13 1.707(3) . ?
Mo4 O6 1.898(3) . ?
Mo4 O7 1.993(2) . ?
Mo4 O11 2.306(2) . ?
Mo4 O1 2.323(2) 2_566 ?
O1 Mo2 2.184(2) 2_566 ?
O1 Mo4 2.323(2) 2_566 ?
O6 Mo1 1.923(3) 2_566 ?
O11 Mo2 1.954(2) 2_566 ?
O14 C1 1.424(5) . ?
O14 H14 0.8500 . ?
OW1 H2 0.87(7) . ?
OW1 H1 0.81(6) . ?
N1 H1A 0.9000 . ?
N1 H1B 0.9000 . ?
N1 H1C 0.9000 . ?
N1 H1D 0.9000 . ?
N2 C3 1.483(6) . ?
N2 C4 1.496(5) . ?
N2 C2 1.501(5) . ?
N2 H2A 0.9100 . ?
C1 C2 1.504(6) . ?
C1 H1E 0.9700 . ?
C1 H1F 0.9700 . ?
C2 H2B 0.9700 . ?
C2 H2C 0.9700 . ?
C3 H3A 0.9600 . ?
C3 H3B 0.9600 . ?
C3 H3C 0.9600 . ?
C4 H4A 0.9600 . ?
C4 H4B 0.9600 . ?
C4 H4C 0.9600 . ?
